data_4505181
loop_
_publ_author_name
'Delen, Zeynep'
'Xie, Chunping'
'Hill, Pamela J.'
'Choi, Jong'
'Lahti, Paul M.'

_publ_section_title
;
 Hindered Hydrogen Bonding in 2,6-Di-tert-butylphenols with Para
 Aza-Heterocyclic Rings
;
_journal_issue 5
_journal_name_full 'Crystal Growth &amp; Design'
_journal_page_first 1867
_journal_paper_doi 10.1021/cg050156g
_journal_volume 5
_journal_year 2005
_chemical_formula_sum 'C21 H26 N2 O'
_chemical_formula_weight 322.44
_chemical_melting_point 350
_chemical_name_systematic
; 
4-(2-Benzimidazolyl)-3,5-di-tert-butylphenol 
;
_space_group_IT_number 61
_symmetry_cell_setting orthorhombic
_symmetry_space_group_name_Hall '-P 2ac 2ab'
_symmetry_space_group_name_H-M 'P b c a'
_atom_sites_solution_hydrogens geom
_atom_sites_solution_primary direct
_atom_sites_solution_secondary difmap
_audit_creation_method SHELXL-97
_cell_angle_alpha 90.00
_cell_angle_beta 90.00
_cell_angle_gamma 90.00
_cell_formula_units_Z 8
_cell_length_a 16.9957(5)
_cell_length_b 9.8726(3)
_cell_length_c 21.8641(7)
_cell_measurement_reflns_used 7320
_cell_measurement_temperature 293(2)
_cell_measurement_theta_max 66.93
_cell_measurement_theta_min 4.03
_cell_volume 3668.62(19)
_computing_cell_refinement 'Bruker SMART'
_computing_data_collection 'Bruker SMART'
_computing_data_reduction 'Bruker SAINT'
_computing_molecular_graphics 'Bruker SHELXTL'
_computing_publication_material 'Bruker SHELXTL'
_computing_structure_refinement 'SHELXL-97 (Sheldrick, 1997)'
_computing_structure_solution 'SHELXS-97 (Sheldrick, 1990)'
_diffrn_ambient_temperature 200(2)
_diffrn_measured_fraction_theta_full 0.967
_diffrn_measured_fraction_theta_max 0.967
_diffrn_measurement_device_type 'CCD area detector'
_diffrn_measurement_method 'omega scans'
_diffrn_radiation_monochromator 'Gobel mirror'
_diffrn_radiation_source 'rotating anode'
_diffrn_radiation_type CuK\a
_diffrn_radiation_wavelength 1.54178
_diffrn_reflns_av_R_equivalents 0.0524
_diffrn_reflns_av_sigmaI/netI 0.0376
_diffrn_reflns_limit_h_max 19
_diffrn_reflns_limit_h_min -20
_diffrn_reflns_limit_k_max 11
_diffrn_reflns_limit_k_min -10
_diffrn_reflns_limit_l_max 22
_diffrn_reflns_limit_l_min -25
_diffrn_reflns_number 14897
_diffrn_reflns_theta_full 67.13
_diffrn_reflns_theta_max 67.13
_diffrn_reflns_theta_min 4.04
_exptl_absorpt_coefficient_mu 0.557
_exptl_absorpt_correction_T_max 0.5492
_exptl_absorpt_correction_T_min 0.9355
_exptl_absorpt_correction_type integration
_exptl_crystal_colour clear
_exptl_crystal_density_diffrn 1.168
_exptl_crystal_density_method 'not measured'
_exptl_crystal_description plate
_exptl_crystal_F_000 1392
_exptl_crystal_size_max 0.44
_exptl_crystal_size_mid 0.34
_exptl_crystal_size_min 0.02
_refine_diff_density_max 0.210
_refine_diff_density_min -0.234
_refine_diff_density_rms 0.056
_refine_ls_extinction_method none
_refine_ls_goodness_of_fit_ref 0.944
_refine_ls_hydrogen_treatment mixed
_refine_ls_matrix_type full
_refine_ls_number_parameters 223
_refine_ls_number_reflns 3173
_refine_ls_number_restraints 0
_refine_ls_restrained_S_all 0.944
_refine_ls_R_factor_all 0.0625
_refine_ls_R_factor_gt 0.0492
_refine_ls_shift/su_max 0.000
_refine_ls_shift/su_mean 0.000
_refine_ls_structure_factor_coef Fsqd
_refine_ls_weighting_details 'calc w=1/[\s^2^(Fo^2^)+(0.0875P)^2^+0.0000P] where P=(Fo^2^+2Fc^2^)/3'
_refine_ls_weighting_scheme calc
_refine_ls_wR_factor_gt 0.1205
_refine_ls_wR_factor_ref 0.1277
_reflns_number_gt 2332
_reflns_number_total 3173
_reflns_threshold_expression >2sigma(I)
_cod_data_source_file cg050156gsi20050602_032304.cif
_cod_data_source_block umass14m
_cod_depositor_comments
;
The following automatic conversions were performed:
'_atom_site_symetry_multiplicity' tag replaced with
'_atom_site_symmetry_multiplicity'.

Automatic conversion script
Id: cif_correct_tags 1440 2010-10-19 06:21:57Z saulius 

The following automatic conversions were performed:

'_symmetry_cell_setting' value 'Orthorhombic' changed to
'orthorhombic' according to
/home/saulius/struct/CIF-dictionaries/cif_core.dic dictionary named
'cif_core.dic' version 2.4.1 from 2010-06-29.

Automatic conversion script
Id: cif_fix_values 1715 2011-07-08 13:25:40Z adriana 
;
_cod_original_cell_volume 3668.61(19)
_cod_original_sg_symbol_H-M Pbca
_cod_database_code 4505181

loop_
_symmetry_equiv_pos_as_xyz
'x, y, z'
'-x+1/2, -y, z+1/2'
'-x, y+1/2, -z+1/2'
'x+1/2, -y+1/2, -z'
'-x, -y, -z'
'x-1/2, y, -z-1/2'
'x, -y-1/2, z-1/2'
'-x-1/2, y-1/2, z'

loop_
_atom_site_label
_atom_site_type_symbol
_atom_site_fract_x
_atom_site_fract_y
_atom_site_fract_z
_atom_site_U_iso_or_equiv
_atom_site_adp_type
_atom_site_occupancy
_atom_site_symmetry_multiplicity
_atom_site_calc_flag
_atom_site_refinement_flags
C1 C 0.23878(9) 0.65229(16) 0.30564(7) 0.0336(4) Uani 1 1 d .
N2 N 0.25461(9) 0.54044(15) 0.33957(6) 0.0366(3) Uani 1 1 d .
H2 H 0.2456(12) 0.453(2) 0.3277(10) 0.044 Uiso 1 1 d .
C3 C 0.29819(10) 0.58176(18) 0.38952(8) 0.0363(4) Uani 1 1 d .
C4 C 0.32994(11) 0.5104(2) 0.43797(8) 0.0435(4) Uani 1 1 d .
H4A H 0.3237 0.4172 0.4416 0.052 Uiso 1 1 calc R
C5 C 0.37141(12) 0.5845(2) 0.48063(8) 0.0478(5) Uani 1 1 d .
H5A H 0.3933 0.5405 0.5142 0.057 Uiso 1 1 calc R
C6 C 0.38123(11) 0.7243(2) 0.47447(9) 0.0474(5) Uani 1 1 d .
H6A H 0.4100 0.7710 0.5039 0.057 Uiso 1 1 calc R
C7 C 0.34950(11) 0.7950(2) 0.42594(9) 0.0440(4) Uani 1 1 d .
H7A H 0.3559 0.8882 0.4224 0.053 Uiso 1 1 calc R
C8 C 0.30734(10) 0.72130(18) 0.38235(8) 0.0366(4) Uani 1 1 d .
N9 N 0.26929(8) 0.76361(14) 0.32955(7) 0.0373(3) Uani 1 1 d .
O1 O 0.03952(8) 0.63343(14) 0.10219(6) 0.0455(3) Uani 1 1 d .
H1 H -0.0019(15) 0.585(3) 0.1053(11) 0.055 Uiso 1 1 d .
C1' C 0.08927(9) 0.63213(18) 0.15168(7) 0.0348(4) Uani 1 1 d .
C2' C 0.08743(9) 0.52566(17) 0.19409(7) 0.0345(4) Uani 1 1 d .
C3' C 0.13839(10) 0.53600(17) 0.24367(7) 0.0348(4) Uani 1 1 d .
H3'A H 0.1384 0.4676 0.2729 0.042 Uiso 1 1 calc R
C4' C 0.18922(9) 0.64507(17) 0.25091(7) 0.0340(4) Uani 1 1 d .
C5' C 0.19066(9) 0.74605(18) 0.20685(8) 0.0357(4) Uani 1 1 d .
H5'A H 0.2255 0.8180 0.2114 0.043 Uiso 1 1 calc R
C6' C 0.14158(10) 0.74264(18) 0.15616(7) 0.0355(4) Uani 1 1 d .
C2A C 0.03016(10) 0.40513(18) 0.18942(8) 0.0390(4) Uani 1 1 d .
C2B C 0.04716(12) 0.2974(2) 0.23786(10) 0.0494(5) Uani 1 1 d .
H2BA H 0.0435 0.3372 0.2778 0.074 Uiso 1 1 calc R
H2BB H 0.0992 0.2619 0.2319 0.074 Uiso 1 1 calc R
H2BC H 0.0095 0.2254 0.2343 0.074 Uiso 1 1 calc R
C2C C 0.03703(13) 0.3321(2) 0.12742(10) 0.0510(5) Uani 1 1 d .
H2CA H 0.0268 0.3952 0.0950 0.077 Uiso 1 1 calc R
H2CB H -0.0006 0.2596 0.1257 0.077 Uiso 1 1 calc R
H2CC H 0.0892 0.2960 0.1230 0.077 Uiso 1 1 calc R
C2D C -0.05428(11) 0.4535(2) 0.19970(9) 0.0478(5) Uani 1 1 d .
H2DA H -0.0578 0.4986 0.2385 0.072 Uiso 1 1 calc R
H2DB H -0.0892 0.3771 0.1993 0.072 Uiso 1 1 calc R
H2DC H -0.0688 0.5153 0.1677 0.072 Uiso 1 1 calc R
C6A C 0.14436(11) 0.85462(18) 0.10717(8) 0.0420(4) Uani 1 1 d .
C6B C 0.06532(12) 0.9297(2) 0.10373(10) 0.0519(5) Uani 1 1 d .
H6BA H 0.0682 0.9989 0.0730 0.078 Uiso 1 1 calc R
H6BB H 0.0540 0.9704 0.1426 0.078 Uiso 1 1 calc R
H6BC H 0.0243 0.8667 0.0935 0.078 Uiso 1 1 calc R
C6C C 0.16424(13) 0.7936(2) 0.04435(9) 0.0540(5) Uani 1 1 d .
H6CA H 0.2137 0.7469 0.0467 0.081 Uiso 1 1 calc R
H6CB H 0.1677 0.8647 0.0145 0.081 Uiso 1 1 calc R
H6CC H 0.1237 0.7310 0.0326 0.081 Uiso 1 1 calc R
C6D C 0.20716(14) 0.9602(2) 0.12167(11) 0.0634(6) Uani 1 1 d .
H6DA H 0.2577 0.9170 0.1241 0.095 Uiso 1 1 calc R
H6DB H 0.1953 1.0026 0.1601 0.095 Uiso 1 1 calc R
H6DC H 0.2080 1.0275 0.0900 0.095 Uiso 1 1 calc R

loop_
_atom_site_aniso_label
_atom_site_aniso_U_11
_atom_site_aniso_U_22
_atom_site_aniso_U_33
_atom_site_aniso_U_23
_atom_site_aniso_U_13
_atom_site_aniso_U_12
C1 0.0400(8) 0.0284(9) 0.0325(8) 0.0002(6) 0.0017(6) 0.0016(6)
N2 0.0483(8) 0.0273(8) 0.0342(8) 0.0008(5) -0.0022(6) 0.0000(6)
C3 0.0437(9) 0.0328(10) 0.0324(9) 0.0006(6) -0.0003(7) 0.0007(6)
C4 0.0577(10) 0.0339(10) 0.0390(9) 0.0037(7) -0.0033(8) 0.0014(7)
C5 0.0568(11) 0.0507(13) 0.0358(10) 0.0045(8) -0.0065(8) 0.0012(8)
C6 0.0539(10) 0.0485(13) 0.0398(10) -0.0034(8) -0.0074(8) -0.0044(8)
C7 0.0533(10) 0.0357(10) 0.0431(10) -0.0027(7) -0.0018(8) -0.0051(7)
C8 0.0429(9) 0.0331(10) 0.0337(9) -0.0003(6) 0.0008(7) 0.0017(6)
N9 0.0470(7) 0.0289(8) 0.0361(7) 0.0018(5) -0.0007(6) 0.0004(6)
O1 0.0512(7) 0.0467(8) 0.0388(7) 0.0056(5) -0.0089(6) -0.0082(6)
C1' 0.0380(8) 0.0351(10) 0.0313(8) -0.0002(6) 0.0000(6) 0.0012(6)
C2' 0.0371(8) 0.0325(10) 0.0339(8) -0.0011(6) 0.0038(6) 0.0000(6)
C3' 0.0414(8) 0.0312(9) 0.0318(8) 0.0027(6) 0.0029(7) 0.0019(6)
C4' 0.0389(8) 0.0304(9) 0.0326(8) -0.0001(6) 0.0010(6) 0.0029(6)
C5' 0.0408(8) 0.0301(9) 0.0362(9) 0.0005(6) 0.0005(7) -0.0011(6)
C6' 0.0413(8) 0.0325(9) 0.0326(9) 0.0012(6) 0.0014(7) 0.0012(6)
C2A 0.0460(9) 0.0324(10) 0.0385(9) 0.0014(7) 0.0017(7) -0.0051(7)
C2B 0.0556(11) 0.0375(11) 0.0553(12) 0.0085(8) -0.0025(9) -0.0110(8)
C2C 0.0663(11) 0.0385(11) 0.0482(11) -0.0072(8) 0.0048(9) -0.0107(9)
C2D 0.0458(10) 0.0488(12) 0.0489(11) 0.0026(8) 0.0020(8) -0.0077(8)
C6A 0.0531(10) 0.0355(10) 0.0373(9) 0.0064(7) -0.0023(8) -0.0050(7)
C6B 0.0656(12) 0.0394(12) 0.0508(11) 0.0097(8) -0.0046(9) 0.0035(8)
C6C 0.0675(12) 0.0542(13) 0.0404(11) 0.0082(8) 0.0080(9) -0.0035(9)
C6D 0.0776(14) 0.0528(14) 0.0597(13) 0.0246(10) -0.0182(11) -0.0254(11)

loop_
_atom_type_symbol
_atom_type_description
_atom_type_scat_dispersion_real
_atom_type_scat_dispersion_imag
_atom_type_scat_source
C C 0.0181 0.0091 'International Tables Vol C Tables 4.2.6.8 and 6.1.1.4'
H H 0.0000 0.0000 'International Tables Vol C Tables 4.2.6.8 and 6.1.1.4'
N N 0.0311 0.0180 'International Tables Vol C Tables 4.2.6.8 and 6.1.1.4'
O O 0.0492 0.0322 'International Tables Vol C Tables 4.2.6.8 and 6.1.1.4'

loop_
_geom_angle_atom_site_label_1
_geom_angle_atom_site_label_2
_geom_angle_atom_site_label_3
_geom_angle
N9 C1 N2 112.47(14)
N9 C1 C4' 126.06(15)
N2 C1 C4' 121.39(15)
C1 N2 C3 107.35(14)
N2 C3 C4 131.68(17)
N2 C3 C8 105.22(14)
C4 C3 C8 123.09(17)
C5 C4 C3 116.59(18)
C4 C5 C6 121.32(18)
C7 C6 C5 121.85(18)
C6 C7 C8 117.47(18)
N9 C8 C3 109.80(15)
N9 C8 C7 130.53(17)
C3 C8 C7 119.67(16)
C1 N9 C8 105.16(14)
O1 C1' C2' 120.95(15)
O1 C1' C6' 115.81(15)
C2' C1' C6' 123.23(15)
C3' C2' C1' 116.51(15)
C3' C2' C2A 120.10(15)
C1' C2' C2A 123.32(15)
C4' C3' C2' 122.18(15)
C5' C4' C3' 119.28(15)
C5' C4' C1 121.49(15)
C3' C4' C1 119.22(15)
C4' C5' C6' 121.80(16)
C5' C6' C1' 116.93(15)
C5' C6' C6A 121.31(15)
C1' C6' C6A 121.75(15)
C2B C2A C2D 107.04(15)
C2B C2A C2C 105.65(16)
C2D C2A C2C 110.30(16)
C2B C2A C2' 111.84(15)
C2D C2A C2' 109.99(15)
C2C C2A C2' 111.84(14)
C6D C6A C6B 106.99(17)
C6D C6A C6C 107.44(17)
C6B C6A C6C 109.73(16)
C6D C6A C6' 111.57(15)
C6B C6A C6' 110.71(15)
C6C C6A C6' 110.29(15)

loop_
_geom_bond_atom_site_label_1
_geom_bond_atom_site_label_2
_geom_bond_distance
C1 N9 1.323(2)
C1 N2 1.357(2)
C1 C4' 1.465(2)
N2 C3 1.381(2)
C3 C4 1.382(3)
C3 C8 1.395(3)
C4 C5 1.379(3)
C5 C6 1.397(3)
C6 C7 1.380(3)
C7 C8 1.397(3)
C8 N9 1.388(2)
O1 C1' 1.373(2)
C1' C2' 1.402(2)
C1' C6' 1.411(2)
C2' C3' 1.391(2)
C2' C2A 1.541(2)
C3' C4' 1.390(2)
C4' C5' 1.387(2)
C5' C6' 1.388(2)
C6' C6A 1.540(2)
C2A C2B 1.529(3)
C2A C2D 1.529(3)
C2A C2C 1.540(3)
C6A C6D 1.525(3)
C6A C6B 1.536(3)
C6A C6C 1.537(3)

loop_
_geom_hbond_atom_site_label_D
_geom_hbond_atom_site_label_H
_geom_hbond_atom_site_label_A
_geom_hbond_distance_DH
_geom_hbond_distance_HA
_geom_hbond_distance_DA
_geom_hbond_angle_DHA
_geom_hbond_site_symmetry_A
N2 H2 N9 0.92(2) 1.88(2) 2.772(2) 162(2) 8_655

loop_
_geom_torsion_atom_site_label_1
_geom_torsion_atom_site_label_2
_geom_torsion_atom_site_label_3
_geom_torsion_atom_site_label_4
_geom_torsion
N9 C1 N2 C3 0.42(19)
C4' C1 N2 C3 -176.34(14)
C1 N2 C3 C4 -179.63(19)
C1 N2 C3 C8 -0.66(18)
N2 C3 C4 C5 179.62(18)
C8 C3 C4 C5 0.8(3)
C3 C4 C5 C6 -0.7(3)
C4 C5 C6 C7 0.6(3)
C5 C6 C7 C8 -0.6(3)
N2 C3 C8 N9 0.69(18)
C4 C3 C8 N9 179.77(16)
N2 C3 C8 C7 -179.91(16)
C4 C3 C8 C7 -0.8(3)
C6 C7 C8 N9 179.94(18)
C6 C7 C8 C3 0.7(3)
N2 C1 N9 C8 0.02(19)
C4' C1 N9 C8 176.59(15)
C3 C8 N9 C1 -0.45(18)
C7 C8 N9 C1 -179.76(18)
O1 C1' C2' C3' -177.98(15)
C6' C1' C2' C3' 2.7(2)
O1 C1' C2' C2A -0.9(2)
C6' C1' C2' C2A 179.78(15)
C1' C2' C3' C4' -0.6(2)
C2A C2' C3' C4' -177.81(15)
C2' C3' C4' C5' -1.3(2)
C2' C3' C4' C1 177.33(14)
N9 C1 C4' C5' 22.5(3)
N2 C1 C4' C5' -161.23(16)
N9 C1 C4' C3' -156.12(17)
N2 C1 C4' C3' 20.2(2)
C3' C4' C5' C6' 1.3(3)
C1 C4' C5' C6' -177.34(15)
C4' C5' C6' C1' 0.7(2)
C4' C5' C6' C6A -179.33(15)
O1 C1' C6' C5' 177.90(15)
C2' C1' C6' C5' -2.7(2)
O1 C1' C6' C6A -2.1(2)
C2' C1' C6' C6A 177.29(16)
C3' C2' C2A C2B -9.0(2)
C1' C2' C2A C2B 173.98(16)
C3' C2' C2A C2D 109.79(18)
C1' C2' C2A C2D -67.2(2)
C3' C2' C2A C2C -127.29(17)
C1' C2' C2A C2C 55.7(2)
C5' C6' C6A C6D 1.5(3)
C1' C6' C6A C6D -178.47(18)
C5' C6' C6A C6B -117.52(19)
C1' C6' C6A C6B 62.5(2)
C5' C6' C6A C6C 120.84(19)
C1' C6' C6A C6C -59.2(2)
